data_4326160
loop_
_publ_author_name
'Rong-Jia Wei'
'Jun Tao'
'Rong-Bin Huang'
'Lan-Sun Zheng'

_publ_contact_author_address
;
Department of Chemistry
Xiamen University
Xiamen 361005
P. R. China
;
_publ_contact_author_email taojun@xmu.edu.cn
_publ_contact_author_name 'Prof. Jun Tao'
_publ_contact_author_phone 86-592-2188138
_publ_section_title
;
 Reversible and Irreversible Vapor-Induced Guest Molecule Exchange in
 Spin-Crossover Compounds
;
_journal_name_full 'Inorganic Chemistry'
_journal_page_first 8553
_journal_page_last 8564
_journal_paper_doi 10.1021/ic201142t
_journal_volume 50
_journal_year 2011
_chemical_formula_sum 'C41 H40 Fe2 N12 O S4'
_chemical_formula_weight 956.79
_chemical_name_systematic
; 
 ? 
;
_space_group_IT_number 2
_symmetry_cell_setting triclinic
_symmetry_space_group_name_Hall '-P 1'
_symmetry_space_group_name_H-M 'P -1'
_atom_sites_solution_hydrogens geom
_atom_sites_solution_primary direct
_atom_sites_solution_secondary difmap
_audit_creation_method SHELXL-97
_cell_angle_alpha 74.1050(7)
_cell_angle_beta 87.8170(7)
_cell_angle_gamma 75.8720(7)
_cell_formula_units_Z 2
_cell_length_a 9.43520(18)
_cell_length_b 15.4950(3)
_cell_length_c 15.7576(3)
_cell_measurement_temperature 173(2)
_cell_volume 2147.61(7)
_computing_cell_refinement 'PROCESS-AUTO (Rigaku Corporation,1998)'
_computing_data_collection 'PROCESS-AUTO (Rigaku Corporation,1998)'
_computing_data_reduction 'teXsan (Molecular Structure Corporation & Rigaku Corporation, 1999)'
_computing_molecular_graphics 'ORTEP-II (Johnson, 1976)'
_computing_publication_material 'SHELXL-97 (Sheldrick, 1997)'
_computing_structure_refinement 'SHELXL-97 (Sheldrick, 1997)'
_computing_structure_solution 'SHELXS-97 (Sheldrick, 1990)'
_diffrn_ambient_temperature 173(2)
_diffrn_measured_fraction_theta_full 0.997
_diffrn_measured_fraction_theta_max 0.997
_diffrn_measurement_device_type 'Rigaku R-AXIS RAPID imaging plate'
_diffrn_measurement_method 'omega scan'
_diffrn_radiation_monochromator graphite
_diffrn_radiation_source 'fine-focus sealed tube'
_diffrn_radiation_type MoK\a
_diffrn_radiation_wavelength 0.71073
_diffrn_reflns_av_R_equivalents 0.0309
_diffrn_reflns_av_sigmaI/netI 0.0290
_diffrn_reflns_limit_h_max 11
_diffrn_reflns_limit_h_min -11
_diffrn_reflns_limit_k_max 19
_diffrn_reflns_limit_k_min -19
_diffrn_reflns_limit_l_max 19
_diffrn_reflns_limit_l_min -19
_diffrn_reflns_number 29556
_diffrn_reflns_theta_full 26.00
_diffrn_reflns_theta_max 26.00
_diffrn_reflns_theta_min 3.01
_exptl_absorpt_coefficient_mu 0.919
_exptl_absorpt_correction_T_max 0.9774
_exptl_absorpt_correction_T_min 0.9137
_exptl_absorpt_correction_type multi-scan
_exptl_absorpt_process_details '(ABSCOR; Higashi, 1995)'
_exptl_crystal_colour ' dark red '
_exptl_crystal_density_diffrn 1.480
_exptl_crystal_description block
_exptl_crystal_F_000 988
_exptl_crystal_size_max 0.10
_exptl_crystal_size_mid 0.05
_exptl_crystal_size_min 0.03
_refine_diff_density_max 0.555
_refine_diff_density_min -0.304
_refine_diff_density_rms 0.052
_refine_ls_extinction_method none
_refine_ls_goodness_of_fit_ref 1.049
_refine_ls_hydrogen_treatment constr
_refine_ls_matrix_type full
_refine_ls_number_parameters 541
_refine_ls_number_reflns 8421
_refine_ls_number_restraints 0
_refine_ls_restrained_S_all 1.049
_refine_ls_R_factor_all 0.0375
_refine_ls_R_factor_gt 0.0291
_refine_ls_shift/su_max 0.002
_refine_ls_shift/su_mean 0.000
_refine_ls_structure_factor_coef Fsqd
_refine_ls_weighting_details 'calc w=1/[\s^2^(Fo^2^)+(0.0375P)^2^+0.7251P] where P=(Fo^2^+2Fc^2^)/3'
_refine_ls_weighting_scheme calc
_refine_ls_wR_factor_gt 0.0713
_refine_ls_wR_factor_ref 0.0752
_reflns_number_gt 7097
_reflns_number_total 8421
_reflns_threshold_expression >2sigma(I)
_cod_data_source_file ic201142t_si_002_02.cif
_cod_data_source_block nPrOHtoMeOH
_cod_original_cell_volume 2147.62(7)
_cod_database_code 4326160

loop_
_symmetry_equiv_pos_as_xyz
'x, y, z'
'-x, -y, -z'

loop_
_atom_site_label
_atom_site_type_symbol
_atom_site_fract_x
_atom_site_fract_y
_atom_site_fract_z
_atom_site_U_iso_or_equiv
_atom_site_adp_type
_atom_site_occupancy
_atom_site_symmetry_multiplicity
_atom_site_calc_flag
_atom_site_refinement_flags
FeA Fe 1.21900(3) -0.609788(17) 0.738717(16) 0.02000(7) Uani 1 1 d .
FeB Fe 0.82584(3) -0.094656(17) 0.757500(16) 0.02090(7) Uani 1 1 d .
S1A S 0.73821(5) -0.46292(4) 0.79406(4) 0.03314(12) Uani 1 1 d .
S2A S 1.30156(6) -0.31610(3) 0.59721(4) 0.03618(13) Uani 1 1 d .
S1B S 0.76531(6) 0.12566(4) 0.92227(4) 0.03699(13) Uani 1 1 d .
S2B S 0.49528(6) 0.14053(4) 0.54657(3) 0.03507(12) Uani 1 1 d .
N1A N 1.30283(17) -0.60992(10) 0.84996(10) 0.0246(3) Uani 1 1 d .
N2A N 1.23163(16) -0.74160(10) 0.78903(9) 0.0226(3) Uani 1 1 d .
N3A N 1.17949(16) -0.61499(10) 0.61940(10) 0.0228(3) Uani 1 1 d .
N4A N 1.42684(16) -0.64959(10) 0.70746(10) 0.0232(3) Uani 1 1 d .
N5A N 1.01591(17) -0.56851(11) 0.76861(10) 0.0268(3) Uani 1 1 d .
N6A N 1.22626(17) -0.48019(11) 0.68960(10) 0.0252(3) Uani 1 1 d .
N1B N 1.00095(16) -0.06117(10) 0.69948(10) 0.0235(3) Uani 1 1 d .
N2B N 0.95280(16) -0.19960(10) 0.84255(9) 0.0213(3) Uani 1 1 d .
N3B N 0.65287(17) -0.14457(10) 0.79513(10) 0.0250(3) Uani 1 1 d .
N4B N 0.85227(16) -0.17955(10) 0.67964(9) 0.0212(3) Uani 1 1 d .
N5B N 0.80312(17) -0.01294(11) 0.83441(10) 0.0275(3) Uani 1 1 d .
N6B N 0.69845(17) 0.00489(11) 0.66790(10) 0.0268(3) Uani 1 1 d .
C1A C 1.2342(2) -0.60960(13) 0.92658(12) 0.0306(4) Uani 1 1 d .
H1AA H 1.1358 -0.6103 0.9292 0.037 Uiso 1 1 calc R
C2A C 1.3047(3) -0.60833(14) 1.00123(13) 0.0399(5) Uani 1 1 d .
H2AA H 1.2546 -0.6077 1.0531 0.048 Uiso 1 1 calc R
C3A C 1.4509(3) -0.60804(15) 0.99742(14) 0.0445(6) Uani 1 1 d .
H3AA H 1.4999 -0.6052 1.0463 0.053 Uiso 1 1 calc R
C4A C 1.5237(3) -0.61194(14) 0.92054(14) 0.0390(5) Uani 1 1 d .
H4AA H 1.6231 -0.6139 0.9177 0.047 Uiso 1 1 calc R
C5A C 1.4472(2) -0.61294(12) 0.84734(13) 0.0279(4) Uani 1 1 d .
C6A C 1.5146(2) -0.61208(14) 0.75908(13) 0.0295(4) Uani 1 1 d .
H6AA H 1.5167 -0.5493 0.7270 0.035 Uiso 1 1 calc R
H6AB H 1.6143 -0.6496 0.7675 0.035 Uiso 1 1 calc R
C7A C 1.1278(2) -0.78003(13) 0.83363(12) 0.0282(4) Uani 1 1 d .
H7AA H 1.0342 -0.7427 0.8337 0.034 Uiso 1 1 calc R
C8A C 1.1542(2) -0.87219(14) 0.87910(14) 0.0345(5) Uani 1 1 d .
H8AA H 1.0801 -0.8964 0.9098 0.041 Uiso 1 1 calc R
C9A C 1.2931(2) -0.92836(14) 0.87836(15) 0.0395(5) Uani 1 1 d .
H9AA H 1.3143 -0.9906 0.9095 0.047 Uiso 1 1 calc R
C10A C 1.3992(2) -0.89065(13) 0.83090(14) 0.0352(5) Uani 1 1 d .
H10A H 1.4925 -0.9274 0.8286 0.042 Uiso 1 1 calc R
C11A C 1.3657(2) -0.79724(13) 0.78654(12) 0.0247(4) Uani 1 1 d .
C12A C 1.4734(2) -0.75320(13) 0.73076(13) 0.0292(4) Uani 1 1 d .
H12A H 1.4853 -0.7728 0.6769 0.035 Uiso 1 1 calc R
H12B H 1.5674 -0.7740 0.7621 0.035 Uiso 1 1 calc R
C13A C 1.0523(2) -0.61849(13) 0.58605(13) 0.0279(4) Uani 1 1 d .
H13A H 0.9733 -0.6224 0.6228 0.033 Uiso 1 1 calc R
C14A C 1.0361(2) -0.61649(14) 0.49866(14) 0.0361(5) Uani 1 1 d .
H14A H 0.9472 -0.6188 0.4769 0.043 Uiso 1 1 calc R
C15A C 1.1525(3) -0.61113(14) 0.44437(13) 0.0371(5) Uani 1 1 d .
H15A H 1.1423 -0.6078 0.3850 0.045 Uiso 1 1 calc R
C16A C 1.2858(2) -0.61070(14) 0.47847(13) 0.0339(5) Uani 1 1 d .
H16A H 1.3667 -0.6090 0.4430 0.041 Uiso 1 1 calc R
C17A C 1.2955(2) -0.61293(12) 0.56668(12) 0.0256(4) Uani 1 1 d .
C18A C 1.4338(2) -0.61013(14) 0.60990(12) 0.0276(4) Uani 1 1 d .
H18A H 1.5182 -0.6460 0.5873 0.033 Uiso 1 1 calc R
H18B H 1.4428 -0.5468 0.5969 0.033 Uiso 1 1 calc R
C19A C 0.9004(2) -0.52590(12) 0.77991(12) 0.0239(4) Uani 1 1 d .
C20A C 1.25610(19) -0.41174(13) 0.65218(12) 0.0238(4) Uani 1 1 d .
C1B C 1.0904(2) -0.01571(13) 0.72471(13) 0.0303(4) Uani 1 1 d .
H1BA H 1.0688 0.0045 0.7752 0.036 Uiso 1 1 calc R
C2B C 1.2115(2) 0.00171(14) 0.67886(15) 0.0363(5) Uani 1 1 d .
H2BA H 1.2686 0.0349 0.6971 0.044 Uiso 1 1 calc R
C3B C 1.2480(2) -0.03048(14) 0.60531(14) 0.0360(5) Uani 1 1 d .
H3BA H 1.3304 -0.0201 0.5738 0.043 Uiso 1 1 calc R
C4B C 1.1593(2) -0.07842(13) 0.57978(13) 0.0313(4) Uani 1 1 d .
H4BA H 1.1822 -0.1016 0.5311 0.038 Uiso 1 1 calc R
C5B C 1.0367(2) -0.09177(12) 0.62693(12) 0.0255(4) Uani 1 1 d .
C6B C 0.9281(2) -0.13764(13) 0.60051(12) 0.0272(4) Uani 1 1 d .
H6BA H 0.8571 -0.0922 0.5579 0.033 Uiso 1 1 calc R
H6BB H 0.9785 -0.1852 0.5732 0.033 Uiso 1 1 calc R
C7B C 1.0017(2) -0.20107(13) 0.92261(12) 0.0273(4) Uani 1 1 d .
H7BA H 0.9754 -0.1472 0.9408 0.033 Uiso 1 1 calc R
C8B C 1.0885(2) -0.27883(14) 0.97826(13) 0.0312(4) Uani 1 1 d .
H8BA H 1.1197 -0.2774 1.0330 0.037 Uiso 1 1 calc R
C9B C 1.1293(2) -0.35974(14) 0.95163(13) 0.0326(4) Uani 1 1 d .
H9BA H 1.1868 -0.4135 0.9886 0.039 Uiso 1 1 calc R
C10B C 1.0827(2) -0.35852(13) 0.86933(13) 0.0284(4) Uani 1 1 d .
H10B H 1.1096 -0.4114 0.8496 0.034 Uiso 1 1 calc R
C11B C 0.99526(19) -0.27769(12) 0.81639(11) 0.0208(4) Uani 1 1 d .
C12B C 0.9399(2) -0.27390(12) 0.72762(12) 0.0252(4) Uani 1 1 d .
H12C H 0.8796 -0.3178 0.7346 0.030 Uiso 1 1 calc R
H12D H 1.0223 -0.2924 0.6924 0.030 Uiso 1 1 calc R
C13B C 0.5723(2) -0.14028(13) 0.86694(13) 0.0325(4) Uani 1 1 d .
H13B H 0.6013 -0.1138 0.9076 0.039 Uiso 1 1 calc R
C14B C 0.4481(2) -0.17370(14) 0.88249(16) 0.0419(5) Uani 1 1 d .
H14B H 0.3946 -0.1695 0.9326 0.050 Uiso 1 1 calc R
C15B C 0.4046(2) -0.21340(15) 0.82297(16) 0.0424(5) Uani 1 1 d .
H15B H 0.3198 -0.2348 0.8316 0.051 Uiso 1 1 calc R
C16B C 0.4884(2) -0.22108(14) 0.75022(15) 0.0360(5) Uani 1 1 d .
H16B H 0.4628 -0.2497 0.7104 0.043 Uiso 1 1 calc R
C17B C 0.6106(2) -0.18552(13) 0.73786(13) 0.0271(4) Uani 1 1 d .
C18B C 0.7024(2) -0.18418(13) 0.65758(12) 0.0274(4) Uani 1 1 d .
H18C H 0.7076 -0.2396 0.6391 0.033 Uiso 1 1 calc R
H18D H 0.6587 -0.1309 0.6095 0.033 Uiso 1 1 calc R
C19B C 0.78806(19) 0.04405(13) 0.87137(12) 0.0248(4) Uani 1 1 d .
C20B C 0.6135(2) 0.06091(12) 0.61813(12) 0.0238(4) Uani 1 1 d .
C21 C 1.1264(3) -0.20008(17) 0.34972(18) 0.0529(6) Uani 1 1 d .
H21A H 1.1021 -0.1904 0.2887 0.079 Uiso 1 1 calc R
H21B H 1.1731 -0.1533 0.3554 0.079 Uiso 1 1 calc R
H21C H 1.0388 -0.1965 0.3830 0.079 Uiso 1 1 calc R
O1 O 1.22201(18) -0.28807(13) 0.38222(12) 0.0559(5) Uani 1 1 d .
H1A H 1.2433 -0.2964 0.4363 0.067 Uiso 1 1 d R

loop_
_atom_site_aniso_label
_atom_site_aniso_U_11
_atom_site_aniso_U_22
_atom_site_aniso_U_33
_atom_site_aniso_U_23
_atom_site_aniso_U_13
_atom_site_aniso_U_12
FeA 0.02009(13) 0.02061(13) 0.01970(13) -0.00702(10) 0.00021(10) -0.00391(10)
FeB 0.02285(13) 0.01811(13) 0.02175(13) -0.00717(10) 0.00095(10) -0.00310(10)
S1A 0.0250(2) 0.0353(3) 0.0433(3) -0.0193(2) 0.0111(2) -0.0068(2)
S2A 0.0355(3) 0.0259(3) 0.0459(3) -0.0041(2) 0.0003(2) -0.0116(2)
S1B 0.0451(3) 0.0351(3) 0.0403(3) -0.0243(2) 0.0097(2) -0.0129(2)
S2B 0.0362(3) 0.0298(3) 0.0335(3) -0.0062(2) -0.0079(2) 0.0011(2)
N1A 0.0316(8) 0.0189(8) 0.0233(8) -0.0067(6) -0.0024(6) -0.0047(7)
N2A 0.0235(8) 0.0257(8) 0.0212(7) -0.0103(6) 0.0012(6) -0.0066(7)
N3A 0.0242(8) 0.0204(8) 0.0241(8) -0.0070(6) -0.0012(6) -0.0045(6)
N4A 0.0229(8) 0.0229(8) 0.0247(8) -0.0071(6) 0.0000(6) -0.0065(6)
N5A 0.0281(9) 0.0267(8) 0.0255(8) -0.0083(7) 0.0023(7) -0.0056(7)
N6A 0.0264(8) 0.0246(8) 0.0243(8) -0.0073(7) -0.0022(6) -0.0047(7)
N1B 0.0255(8) 0.0191(7) 0.0254(8) -0.0056(6) 0.0006(6) -0.0050(6)
N2B 0.0212(7) 0.0220(8) 0.0216(7) -0.0075(6) 0.0022(6) -0.0053(6)
N3B 0.0258(8) 0.0178(7) 0.0287(8) -0.0057(6) 0.0034(6) -0.0014(6)
N4B 0.0237(7) 0.0184(7) 0.0210(7) -0.0062(6) -0.0002(6) -0.0032(6)
N5B 0.0296(8) 0.0230(8) 0.0299(8) -0.0103(7) 0.0018(7) -0.0032(7)
N6B 0.0284(8) 0.0232(8) 0.0289(8) -0.0081(7) 0.0016(7) -0.0055(7)
C1A 0.0416(12) 0.0225(9) 0.0263(10) -0.0070(8) 0.0022(8) -0.0052(9)
C2A 0.0693(16) 0.0267(11) 0.0231(10) -0.0063(8) -0.0025(10) -0.0107(11)
C3A 0.0732(17) 0.0325(11) 0.0286(11) -0.0025(9) -0.0207(11) -0.0174(11)
C4A 0.0474(13) 0.0313(11) 0.0374(12) -0.0014(9) -0.0167(10) -0.0141(10)
C5A 0.0325(10) 0.0205(9) 0.0302(10) -0.0046(7) -0.0076(8) -0.0069(8)
C6A 0.0230(9) 0.0318(10) 0.0361(11) -0.0099(8) -0.0046(8) -0.0096(8)
C7A 0.0267(10) 0.0312(10) 0.0295(10) -0.0123(8) 0.0041(8) -0.0080(8)
C8A 0.0376(11) 0.0326(11) 0.0373(11) -0.0100(9) 0.0098(9) -0.0172(9)
C9A 0.0442(13) 0.0230(10) 0.0493(13) -0.0060(9) 0.0035(10) -0.0089(10)
C10A 0.0306(11) 0.0225(10) 0.0494(13) -0.0082(9) 0.0008(9) -0.0025(9)
C11A 0.0242(9) 0.0232(9) 0.0287(10) -0.0109(7) -0.0013(7) -0.0046(8)
C12A 0.0246(9) 0.0254(10) 0.0354(11) -0.0090(8) 0.0026(8) -0.0018(8)
C13A 0.0287(10) 0.0249(10) 0.0309(10) -0.0081(8) -0.0033(8) -0.0068(8)
C14A 0.0451(12) 0.0301(11) 0.0343(11) -0.0109(9) -0.0150(10) -0.0067(10)
C15A 0.0570(14) 0.0294(11) 0.0237(10) -0.0095(8) -0.0070(10) -0.0042(10)
C16A 0.0467(12) 0.0281(10) 0.0249(10) -0.0081(8) 0.0063(9) -0.0052(9)
C17A 0.0318(10) 0.0215(9) 0.0232(9) -0.0068(7) 0.0029(8) -0.0054(8)
C18A 0.0263(10) 0.0298(10) 0.0265(10) -0.0077(8) 0.0062(8) -0.0073(8)
C19A 0.0277(10) 0.0246(9) 0.0221(9) -0.0083(7) 0.0031(7) -0.0097(8)
C20A 0.0208(9) 0.0251(10) 0.0258(9) -0.0109(8) -0.0031(7) -0.0008(8)
C1B 0.0327(10) 0.0275(10) 0.0335(11) -0.0109(8) -0.0008(8) -0.0092(9)
C2B 0.0324(11) 0.0309(11) 0.0458(12) -0.0074(9) -0.0020(9) -0.0109(9)
C3B 0.0287(10) 0.0304(11) 0.0427(12) -0.0011(9) 0.0066(9) -0.0068(9)
C4B 0.0349(11) 0.0247(10) 0.0312(10) -0.0049(8) 0.0080(8) -0.0056(9)
C5B 0.0304(10) 0.0187(9) 0.0248(9) -0.0041(7) 0.0021(8) -0.0031(8)
C6B 0.0335(10) 0.0268(10) 0.0221(9) -0.0078(7) 0.0046(8) -0.0080(8)
C7B 0.0289(10) 0.0283(10) 0.0265(10) -0.0127(8) 0.0005(8) -0.0043(8)
C8B 0.0313(10) 0.0369(11) 0.0250(10) -0.0100(8) -0.0041(8) -0.0053(9)
C9B 0.0313(10) 0.0281(10) 0.0333(11) -0.0049(8) -0.0083(8) -0.0006(9)
C10B 0.0293(10) 0.0227(9) 0.0332(10) -0.0098(8) -0.0013(8) -0.0037(8)
C11B 0.0196(8) 0.0200(9) 0.0238(9) -0.0073(7) 0.0032(7) -0.0055(7)
C12B 0.0310(10) 0.0182(9) 0.0255(9) -0.0084(7) 0.0001(8) -0.0012(8)
C13B 0.0381(11) 0.0214(10) 0.0336(11) -0.0068(8) 0.0110(9) -0.0014(9)
C14B 0.0409(12) 0.0275(11) 0.0501(13) -0.0047(10) 0.0212(10) -0.0045(10)
C15B 0.0275(11) 0.0295(11) 0.0645(15) -0.0048(10) 0.0099(10) -0.0067(9)
C16B 0.0272(10) 0.0278(11) 0.0519(13) -0.0088(9) -0.0022(9) -0.0064(9)
C17B 0.0239(9) 0.0201(9) 0.0349(10) -0.0066(8) -0.0015(8) -0.0019(8)
C18B 0.0258(9) 0.0284(10) 0.0303(10) -0.0121(8) -0.0033(8) -0.0054(8)
C19B 0.0231(9) 0.0254(10) 0.0252(9) -0.0061(8) 0.0024(7) -0.0060(8)
C20B 0.0258(9) 0.0220(9) 0.0268(9) -0.0107(8) 0.0046(8) -0.0077(8)
C21 0.0493(15) 0.0405(14) 0.0650(17) -0.0039(12) -0.0045(12) -0.0145(12)
O1 0.0393(9) 0.0605(11) 0.0616(11) -0.0110(9) 0.0016(8) -0.0072(9)

loop_
_atom_type_symbol
_atom_type_description
_atom_type_scat_dispersion_real
_atom_type_scat_dispersion_imag
_atom_type_scat_source
C C 0.0033 0.0016 'International Tables Vol C Tables 4.2.6.8 and 6.1.1.4'
H H 0.0000 0.0000 'International Tables Vol C Tables 4.2.6.8 and 6.1.1.4'
N N 0.0061 0.0033 'International Tables Vol C Tables 4.2.6.8 and 6.1.1.4'
O O 0.0106 0.0060 'International Tables Vol C Tables 4.2.6.8 and 6.1.1.4'
S S 0.1246 0.1234 'International Tables Vol C Tables 4.2.6.8 and 6.1.1.4'
Fe Fe 0.3463 0.8444 'International Tables Vol C Tables 4.2.6.8 and 6.1.1.4'

loop_
_geom_angle_atom_site_label_1
_geom_angle_atom_site_label_2
_geom_angle_atom_site_label_3
_geom_angle
N5A FeA N1A 95.64(6)
N5A FeA N2A 95.54(6)
N1A FeA N2A 87.82(6)
N5A FeA N3A 96.81(6)
N1A FeA N3A 167.44(6)
N2A FeA N3A 92.59(6)
N5A FeA N6A 89.38(7)
N1A FeA N6A 89.60(6)
N2A FeA N6A 174.65(6)
N3A FeA N6A 88.91(6)
N5A FeA N4A 178.96(7)
N1A FeA N4A 84.25(6)
N2A FeA N4A 85.50(6)
N3A FeA N4A 83.27(6)
N6A FeA N4A 89.58(6)
N5B FeB N6B 89.61(6)
N5B FeB N2B 94.00(6)
N6B FeB N2B 176.35(6)
N5B FeB N1B 95.72(7)
N6B FeB N1B 90.87(6)
N2B FeB N1B 89.31(6)
N5B FeB N3B 97.54(6)
N6B FeB N3B 87.72(6)
N2B FeB N3B 91.26(6)
N1B FeB N3B 166.65(6)
N5B FeB N4B 179.07(6)
N6B FeB N4B 91.22(6)
N2B FeB N4B 85.17(6)
N1B FeB N4B 83.86(6)
N3B FeB N4B 82.91(6)
C1A N1A C5A 118.70(17)
C1A N1A FeA 127.48(14)
C5A N1A FeA 113.80(12)
C7A N2A C11A 118.04(16)
C7A N2A FeA 126.91(13)
C11A N2A FeA 114.56(12)
C13A N3A C17A 118.89(16)
C13A N3A FeA 127.39(13)
C17A N3A FeA 113.71(12)
C6A N4A C18A 112.73(14)
C6A N4A C12A 111.11(14)
C18A N4A C12A 109.92(14)
C6A N4A FeA 106.56(11)
C18A N4A FeA 106.61(11)
C12A N4A FeA 109.74(11)
C19A N5A FeA 165.83(16)
C20A N6A FeA 165.69(15)
C5B N1B C1B 117.50(16)
C5B N1B FeB 113.89(12)
C1B N1B FeB 128.56(13)
C11B N2B C7B 117.78(15)
C11B N2B FeB 115.11(11)
C7B N2B FeB 127.11(12)
C13B N3B C17B 117.83(17)
C13B N3B FeB 128.63(14)
C17B N3B FeB 113.50(12)
C6B N4B C18B 112.31(14)
C6B N4B C12B 111.35(14)
C18B N4B C12B 110.00(14)
C6B N4B FeB 106.63(11)
C18B N4B FeB 106.16(11)
C12B N4B FeB 110.20(10)
C19B N5B FeB 172.10(15)
C20B N6B FeB 174.33(16)
N1A C1A C2A 122.4(2)
C3A C2A C1A 118.8(2)
C2A C3A C4A 119.5(2)
C3A C4A C5A 119.3(2)
N1A C5A C4A 121.33(19)
N1A C5A C6A 115.16(16)
C4A C5A C6A 123.42(19)
N4A C6A C5A 109.40(15)
N2A C7A C8A 122.81(18)
C7A C8A C9A 118.82(19)
C10A C9A C8A 119.01(19)
C9A C10A C11A 119.35(19)
N2A C11A C10A 121.91(18)
N2A C11A C12A 116.11(16)
C10A C11A C12A 121.94(17)
C11A C12A N4A 112.17(15)
N3A C13A C14A 121.76(19)
C15A C14A C13A 119.27(19)
C14A C15A C16A 119.66(18)
C17A C16A C15A 118.43(19)
N3A C17A C16A 121.91(18)
N3A C17A C18A 115.22(15)
C16A C17A C18A 122.84(18)
N4A C18A C17A 108.55(15)
N5A C19A S1A 178.35(18)
N6A C20A S2A 178.34(17)
N1B C1B C2B 122.68(18)
C1B C2B C3B 119.46(19)
C4B C3B C2B 118.48(19)
C5B C4B C3B 119.61(18)
N1B C5B C4B 122.24(17)
N1B C5B C6B 114.36(16)
C4B C5B C6B 123.35(17)
N4B C6B C5B 109.71(14)
N2B C7B C8B 122.75(17)
C7B C8B C9B 119.15(17)
C10B C9B C8B 118.61(18)
C9B C10B C11B 119.31(17)
N2B C11B C10B 122.37(16)
N2B C11B C12B 116.56(15)
C10B C11B C12B 121.05(15)
C11B C12B N4B 112.72(14)
N3B C13B C14B 122.4(2)
C15B C14B C13B 119.2(2)
C14B C15B C16B 119.2(2)
C17B C16B C15B 118.8(2)
N3B C17B C16B 122.44(19)
N3B C17B C18B 114.67(16)
C16B C17B C18B 122.81(18)
N4B C18B C17B 108.96(15)
N5B C19B S1B 179.13(18)
N6B C20B S2B 179.07(19)

loop_
_geom_bond_atom_site_label_1
_geom_bond_atom_site_label_2
_geom_bond_distance
FeA N5A 1.9495(16)
FeA N1A 1.9496(15)
FeA N2A 1.9534(15)
FeA N3A 1.9575(14)
FeA N6A 1.9616(16)
FeA N4A 1.9927(15)
FeB N5B 1.9510(15)
FeB N6B 1.9618(16)
FeB N2B 1.9629(15)
FeB N1B 1.9693(16)
FeB N3B 1.9760(16)
FeB N4B 1.9995(14)
S1A C19A 1.6460(19)
S2A C20A 1.646(2)
S1B C19B 1.6426(19)
S2B C20B 1.6428(19)
N1A C1A 1.349(2)
N1A C5A 1.351(2)
N2A C7A 1.346(2)
N2A C11A 1.352(2)
N3A C13A 1.347(2)
N3A C17A 1.350(2)
N4A C6A 1.493(2)
N4A C18A 1.496(2)
N4A C12A 1.500(2)
N5A C19A 1.163(2)
N6A C20A 1.159(2)
N1B C5B 1.355(2)
N1B C1B 1.355(2)
N2B C11B 1.348(2)
N2B C7B 1.352(2)
N3B C13B 1.347(2)
N3B C17B 1.357(2)
N4B C6B 1.484(2)
N4B C18B 1.492(2)
N4B C12B 1.498(2)
N5B C19B 1.163(2)
N6B C20B 1.161(2)
C1A C2A 1.381(3)
C2A C3A 1.379(3)
C3A C4A 1.379(3)
C4A C5A 1.389(3)
C5A C6A 1.505(3)
C7A C8A 1.376(3)
C8A C9A 1.387(3)
C9A C10A 1.375(3)
C10A C11A 1.387(3)
C11A C12A 1.488(3)
C13A C14A 1.382(3)
C14A C15A 1.371(3)
C15A C16A 1.389(3)
C16A C17A 1.387(3)
C17A C18A 1.510(3)
C1B C2B 1.371(3)
C2B C3B 1.383(3)
C3B C4B 1.381(3)
C4B C5B 1.379(3)
C5B C6B 1.509(3)
C7B C8B 1.373(3)
C8B C9B 1.391(3)
C9B C10B 1.379(3)
C10B C11B 1.386(3)
C11B C12B 1.493(2)
C13B C14B 1.380(3)
C14B C15B 1.377(3)
C15B C16B 1.383(3)
C16B C17B 1.381(3)
C17B C18B 1.504(3)
C21 O1 1.410(3)

loop_
_geom_torsion_atom_site_label_1
_geom_torsion_atom_site_label_2
_geom_torsion_atom_site_label_3
_geom_torsion_atom_site_label_4
_geom_torsion
N5A FeA N1A C1A 17.61(16)
N2A FeA N1A C1A -77.74(16)
N3A FeA N1A C1A -169.9(2)
N6A FeA N1A C1A 106.95(16)
N4A FeA N1A C1A -163.43(16)
N5A FeA N1A C5A -164.09(13)
N2A FeA N1A C5A 100.56(13)
N3A FeA N1A C5A 8.4(4)
N6A FeA N1A C5A -74.75(13)
N4A FeA N1A C5A 14.87(13)
N5A FeA N2A C7A -4.19(15)
N1A FeA N2A C7A 91.27(15)
N3A FeA N2A C7A -101.29(15)
N6A FeA N2A C7A 152.6(6)
N4A FeA N2A C7A 175.67(15)
N5A FeA N2A C11A -175.99(12)
N1A FeA N2A C11A -80.53(13)
N3A FeA N2A C11A 86.91(12)
N6A FeA N2A C11A -19.2(7)
N4A FeA N2A C11A 3.87(12)
N5A FeA N3A C13A -18.72(16)
N1A FeA N3A C13A 168.8(2)
N2A FeA N3A C13A 77.17(16)
N6A FeA N3A C13A -107.97(16)
N4A FeA N3A C13A 162.33(16)
N5A FeA N3A C17A 159.96(13)
N1A FeA N3A C17A -12.6(4)
N2A FeA N3A C17A -104.15(13)
N6A FeA N3A C17A 70.71(13)
N4A FeA N3A C17A -18.99(13)
N5A FeA N4A C6A 57(3)
N1A FeA N4A C6A -27.35(12)
N2A FeA N4A C6A -115.60(12)
N3A FeA N4A C6A 151.25(12)
N6A FeA N4A C6A 62.30(12)
N5A FeA N4A C18A -64(3)
N1A FeA N4A C18A -147.96(12)
N2A FeA N4A C18A 123.78(11)
N3A FeA N4A C18A 30.63(11)
N6A FeA N4A C18A -58.32(11)
N5A FeA N4A C12A 177(100)
N1A FeA N4A C12A 93.04(12)
N2A FeA N4A C12A 4.79(12)
N3A FeA N4A C12A -88.36(12)
N6A FeA N4A C12A -177.31(12)
N1A FeA N5A C19A 85.6(6)
N2A FeA N5A C19A 173.9(6)
N3A FeA N5A C19A -92.8(6)
N6A FeA N5A C19A -4.0(6)
N4A FeA N5A C19A 2(4)
N5A FeA N6A C20A -162.7(6)
N1A FeA N6A C20A 101.7(6)
N2A FeA N6A C20A 40.4(10)
N3A FeA N6A C20A -65.9(6)
N4A FeA N6A C20A 17.4(6)
N5B FeB N1B C5B -167.95(12)
N6B FeB N1B C5B -78.26(13)
N2B FeB N1B C5B 98.10(13)
N3B FeB N1B C5B 5.5(3)
N4B FeB N1B C5B 12.88(12)
N5B FeB N1B C1B 14.82(16)
N6B FeB N1B C1B 104.52(16)
N2B FeB N1B C1B -79.13(16)
N3B FeB N1B C1B -171.7(2)
N4B FeB N1B C1B -164.34(16)
N5B FeB N2B C11B 178.24(13)
N6B FeB N2B C11B 6.9(11)
N1B FeB N2B C11B -86.07(13)
N3B FeB N2B C11B 80.59(13)
N4B FeB N2B C11B -2.18(13)
N5B FeB N2B C7B -2.30(16)
N6B FeB N2B C7B -173.7(10)
N1B FeB N2B C7B 93.38(16)
N3B FeB N2B C7B -99.95(16)
N4B FeB N2B C7B 177.28(16)
N5B FeB N3B C13B -15.03(17)
N6B FeB N3B C13B -104.34(16)
N2B FeB N3B C13B 79.17(16)
N1B FeB N3B C13B 171.5(2)
N4B FeB N3B C13B 164.14(17)
N5B FeB N3B C17B 162.74(13)
N6B FeB N3B C17B 73.44(13)
N2B FeB N3B C17B -103.06(13)
N1B FeB N3B C17B -10.7(3)
N4B FeB N3B C17B -18.08(12)
N5B FeB N4B C6B -90(4)
N6B FeB N4B C6B 63.62(12)
N2B FeB N4B C6B -116.96(11)
N1B FeB N4B C6B -27.13(11)
N3B FeB N4B C6B 151.17(12)
N5B FeB N4B C18B 150(4)
N6B FeB N4B C18B -56.32(12)
N2B FeB N4B C18B 123.10(12)
N1B FeB N4B C18B -147.07(12)
N3B FeB N4B C18B 31.23(11)
N5B FeB N4B C12B 31(4)
N6B FeB N4B C12B -175.40(12)
N2B FeB N4B C12B 4.03(12)
N1B FeB N4B C12B 93.85(12)
N3B FeB N4B C12B -87.85(12)
N6B FeB N5B C19B -31.3(11)
N2B FeB N5B C19B 149.3(11)
N1B FeB N5B C19B 59.6(11)
N3B FeB N5B C19B -118.9(11)
N4B FeB N5B C19B 123(4)
N5B FeB N6B C20B -90.6(15)
N2B FeB N6B C20B 80.7(19)
N1B FeB N6B C20B 173.6(15)
N3B FeB N6B C20B 6.9(15)
N4B FeB N6B C20B 89.8(15)
C5A N1A C1A C2A 2.8(3)
FeA N1A C1A C2A -179.00(14)
N1A C1A C2A C3A -0.5(3)
C1A C2A C3A C4A -2.0(3)
C2A C3A C4A C5A 2.2(3)
C1A N1A C5A C4A -2.6(3)
FeA N1A C5A C4A 178.93(15)
C1A N1A C5A C6A -179.40(16)
FeA N1A C5A C6A 2.1(2)
C3A C4A C5A N1A 0.2(3)
C3A C4A C5A C6A 176.68(19)
C18A N4A C6A C5A 151.07(15)
C12A N4A C6A C5A -85.03(18)
FeA N4A C6A C5A 34.47(17)
N1A C5A C6A N4A -25.1(2)
C4A C5A C6A N4A 158.21(17)
C11A N2A C7A C8A 2.5(3)
FeA N2A C7A C8A -169.05(14)
N2A C7A C8A C9A -0.7(3)
C7A C8A C9A C10A -1.3(3)
C8A C9A C10A C11A 1.3(3)
C7A N2A C11A C10A -2.4(3)
FeA N2A C11A C10A 170.18(15)
C7A N2A C11A C12A 175.40(16)
FeA N2A C11A C12A -12.02(19)
C9A C10A C11A N2A 0.5(3)
C9A C10A C11A C12A -177.16(19)
N2A C11A C12A N4A 15.9(2)
C10A C11A C12A N4A -166.29(17)
C6A N4A C12A C11A 105.70(17)
C18A N4A C12A C11A -128.83(16)
FeA N4A C12A C11A -11.89(18)
C17A N3A C13A C14A -2.5(3)
FeA N3A C13A C14A 176.13(14)
N3A C13A C14A C15A 0.2(3)
C13A C14A C15A C16A 2.0(3)
C14A C15A C16A C17A -1.9(3)
C13A N3A C17A C16A 2.5(3)
FeA N3A C17A C16A -176.26(14)
C13A N3A C17A C18A -179.34(16)
FeA N3A C17A C18A 1.9(2)
C15A C16A C17A N3A -0.3(3)
C15A C16A C17A C18A -178.33(18)
C6A N4A C18A C17A -152.97(15)
C12A N4A C18A C17A 82.49(17)
FeA N4A C18A C17A -36.39(16)
N3A C17A C18A N4A 23.6(2)
C16A C17A C18A N4A -158.29(17)
FeA N5A C19A S1A 15(7)
FeA N6A C20A S2A 16(7)
C5B N1B C1B C2B 1.5(3)
FeB N1B C1B C2B 178.64(15)
N1B C1B C2B C3B -2.1(3)
C1B C2B C3B C4B 0.8(3)
C2B C3B C4B C5B 0.9(3)
C1B N1B C5B C4B 0.3(3)
FeB N1B C5B C4B -177.20(14)
C1B N1B C5B C6B -177.23(16)
FeB N1B C5B C6B 5.22(19)
C3B C4B C5B N1B -1.6(3)
C3B C4B C5B C6B 175.80(18)
C18B N4B C6B C5B 151.97(15)
C12B N4B C6B C5B -84.16(17)
FeB N4B C6B C5B 36.09(16)
N1B C5B C6B N4B -28.1(2)
C4B C5B C6B N4B 154.32(17)
C11B N2B C7B C8B -1.7(3)
FeB N2B C7B C8B 178.83(15)
N2B C7B C8B C9B 0.4(3)
C7B C8B C9B C10B 1.0(3)
C8B C9B C10B C11B -1.0(3)
C7B N2B C11B C10B 1.8(3)
FeB N2B C11B C10B -178.73(14)
C7B N2B C11B C12B -179.84(16)
FeB N2B C11B C12B -0.3(2)
C9B C10B C11B N2B -0.4(3)
C9B C10B C11B C12B -178.76(18)
N2B C11B C12B N4B 3.7(2)
C10B C11B C12B N4B -177.84(16)
C6B N4B C12B C11B 112.96(17)
C18B N4B C12B C11B -121.87(16)
FeB N4B C12B C11B -5.16(19)
C17B N3B C13B C14B -1.6(3)
FeB N3B C13B C14B 176.08(15)
N3B C13B C14B C15B 0.3(3)
C13B C14B C15B C16B 1.7(3)
C14B C15B C16B C17B -2.3(3)
C13B N3B C17B C16B 0.9(3)
FeB N3B C17B C16B -177.09(15)
C13B N3B C17B C18B 177.64(16)
FeB N3B C17B C18B -0.4(2)
C15B C16B C17B N3B 1.0(3)
C15B C16B C17B C18B -175.41(18)
C6B N4B C18B C17B -154.86(15)
C12B N4B C18B C17B 80.52(17)
FeB N4B C18B C17B -38.69(16)
N3B C17B C18B N4B 26.6(2)
C16B C17B C18B N4B -156.71(17)
FeB N5B C19B S1B 29(14)
FeB N6B C20B S2B -161(10)
